data_2310824
loop_
_publ_author_name
'Morinaga, M.'
'Cohen, J.B.'

_publ_section_title
;
 The defect structure of V Ox. The ordered phase, V O1.3
;
_journal_name_full 'Acta Crystallographica A (24,1968-38,1982)'
_journal_page_first 745
_journal_page_last 756
_journal_volume 35
_journal_year 1979
_chemical_formula_sum 'O64 V51.61'
_chemical_name_systematic 'V51.61 O64'
_space_group_IT_number 141
_symmetry_space_group_name_Hall '-I 4bd 2'
_symmetry_space_group_name_H-M 'I 41/a m d :2'
_cell_angle_alpha 90
_cell_angle_beta 90
_cell_angle_gamma 90
_cell_formula_units_Z 1
_cell_length_a 11.707
_cell_length_b 11.707
_cell_length_c 8.278
_cell_volume 1134.532
_citation_journal_id_ASTM ACACBN
_cod_data_source_file Morinaga_ACACBN_1979_463.cif
_cod_data_source_block O64V51.61
_cod_database_code 2310824

loop_
_symmetry_equiv_pos_as_xyz
x,y,z
-y+1/4,x+3/4,z+1/4
-x+1/2,-y,z+1/2
y+1/4,-x+1/4,z+3/4
x,-y,-z
y+1/4,x+3/4,-z+1/4
-x+1/2,y,-z+1/2
-y+1/4,-x+1/4,-z+3/4
-x,-y,-z
y-1/4,-x-3/4,-z-1/4
x-1/2,y,-z-1/2
-y-1/4,x-1/4,-z-3/4
-x,y,z
-y-1/4,-x-3/4,z-1/4
x-1/2,-y,z-1/2
y-1/4,x-1/4,z-3/4
x+1/2,y+1/2,z+1/2
-y+3/4,x+5/4,z+3/4
-x+1,-y+1/2,z+1
y+3/4,-x+3/4,z+5/4
x+1/2,-y+1/2,-z+1/2
y+3/4,x+5/4,-z+3/4
-x+1,y+1/2,-z+1
-y+3/4,-x+3/4,-z+5/4
-x+1/2,-y+1/2,-z+1/2
y+1/4,-x-1/4,-z+1/4
x,y+1/2,-z
-y+1/4,x+1/4,-z-1/4
-x+1/2,y+1/2,z+1/2
-y+1/4,-x-1/4,z+1/4
x,-y+1/2,z
y+1/4,x+1/4,z-1/4

loop_
_atom_site_label
_atom_site_type_symbol
_atom_site_fract_x
_atom_site_fract_y
_atom_site_fract_z
_atom_site_occupancy
_atom_site_U_iso_or_equiv
V4 V+2 0.6225 0 0 0.934 0.0
O3 O-2 0.1298 0.0033 0.2506 1 0.0
O1 O-2 0 0.1182 0.0092 1 0.0
V2 V+2 0 0.1238 0.2505 1 0.0
V1 V+2 0 0.75 0.125 1 0.0
V5 V+2 0.25 0.5 0.875 0.041 0.0
O2 O-2 0 0.1291 0.4973 1 0.0
V3 V+2 0.1252 0 0 1 0.0
